data_7119512
loop_
_publ_author_name
'Neyyappadath, Rifahath M.'
'Cordes, David B.'
'Slawin, Alexandra M. Z.'
'Smith, Andrew D.'

_publ_section_title
;
 6-exo-trig Michael addition-lactonizations for catalytic enantioselective
 chromenone synthesis.
;
_journal_issue 17
_journal_name_full 'Chemical communications (Cambridge, England)'
_journal_page_first 2555
_journal_page_last 2558
_journal_paper_doi 10.1039/c6cc10178j
_journal_volume 53
_journal_year 2017
_chemical_absolute_configuration ad
_chemical_formula_moiety 'C18 H13 Cl O3'
_chemical_formula_sum 'C18 H13 Cl O3'
_chemical_formula_weight 312.75
_space_group_crystal_system monoclinic
_space_group_IT_number 5
_space_group_name_Hall 'I 2y'
_space_group_name_H-M_alt 'I 1 2 1'
_symmetry_space_group_name_Hall 'I 2y'
_symmetry_space_group_name_H-M 'I 1 2 1'
_atom_sites_solution_hydrogens geom
_atom_sites_solution_primary direct
_atom_sites_solution_secondary difmap
_audit_creation_date 2016-10-17
_audit_creation_method 'by CrystalStructure 4.2'
_audit_update_record
;
2016-10-17 deposited with the CCDC.
2017-01-19 downloaded from the CCDC.
;
_cell_angle_alpha 90.0000
_cell_angle_beta 91.245(9)
_cell_angle_gamma 90.0000
_cell_formula_units_Z 8
_cell_length_a 12.181(3)
_cell_length_b 4.9624(11)
_cell_length_c 48.446(13)
_cell_measurement_reflns_used 930
_cell_measurement_temperature 173
_cell_measurement_theta_max 68.30
_cell_measurement_theta_min 40.30
_cell_volume 2927.7(12)
_computing_cell_refinement 'CrystalClear-SM Expert 2.1 b42'
_computing_data_collection 'CrystalClear-SM Expert 2.1 b42 (Rigaku, 2015)'
_computing_data_reduction 'CrystalClear-SM Expert 2.1 b42'
_computing_molecular_graphics 'CrystalStructure 4.2'
_computing_publication_material 'CrystalStructure 4.2 (Rigaku, 2015)'
_computing_structure_refinement 'SHELXL Version 2014/7 (Sheldrick, 2008)'
_computing_structure_solution 'Superflip (Palatinus, et al., 2007)'
_diffrn_ambient_temperature 173
_diffrn_detector_area_resol_mean 5.814
_diffrn_measured_fraction_theta_full 0.987
_diffrn_measured_fraction_theta_max 0.980
_diffrn_measurement_device_type 'Rigaku XtaLAB P100'
_diffrn_measurement_method \w
_diffrn_radiation_type 'Cu K\a'
_diffrn_radiation_wavelength 1.54187
_diffrn_reflns_av_R_equivalents 0.0852
_diffrn_reflns_Laue_measured_fraction_full 0.987
_diffrn_reflns_Laue_measured_fraction_max 0.980
_diffrn_reflns_limit_h_max 11
_diffrn_reflns_limit_h_min -14
_diffrn_reflns_limit_k_max 5
_diffrn_reflns_limit_k_min -5
_diffrn_reflns_limit_l_max 58
_diffrn_reflns_limit_l_min -58
_diffrn_reflns_number 18439
_diffrn_reflns_point_group_measured_fraction_full 0.967
_diffrn_reflns_point_group_measured_fraction_max 0.956
_diffrn_reflns_theta_full 67.687
_diffrn_reflns_theta_max 68.294
_diffrn_reflns_theta_min 1.824
_diffrn_standards_number 0
_exptl_absorpt_coefficient_mu 2.400
_exptl_absorpt_correction_T_max 0.976
_exptl_absorpt_correction_T_min 0.720
_exptl_absorpt_correction_type multi-scan
_exptl_absorpt_process_details 'REQAB (Rigaku, 1998)'
_exptl_crystal_colour yellow
_exptl_crystal_density_diffrn 1.419
_exptl_crystal_density_method 'not measured'
_exptl_crystal_description needle
_exptl_crystal_F_000 1296.00
_exptl_crystal_recrystallization_method 'Re-crystallisation from solvent: Chloroform/hexane'
_exptl_crystal_size_max 0.270
_exptl_crystal_size_mid 0.020
_exptl_crystal_size_min 0.010
_refine_diff_density_max 0.38
_refine_diff_density_min -0.30
_refine_ls_abs_structure_details
;
 Flack x determined using 1202 quotients [(I+)-(I-)]/[(I+)+(I-)]
 (Parsons, Flack and Wagner, Acta Cryst. B69 (2013) 249-259).
;
_refine_ls_abs_structure_Flack 0.021(12)
_refine_ls_extinction_method none
_refine_ls_goodness_of_fit_ref 0.955
_refine_ls_hydrogen_treatment constr
_refine_ls_number_parameters 397
_refine_ls_number_reflns 5104
_refine_ls_number_restraints 1
_refine_ls_R_factor_all 0.0769
_refine_ls_R_factor_gt 0.0505
_refine_ls_shift/su_max 0.001
_refine_ls_structure_factor_coef Fsqd
_refine_ls_weighting_details 'w = 1/[\s^2^(Fo^2^)+(0.0678P)^2^] where P=(Fo^2^+2Fc^2^)/3'
_refine_ls_weighting_scheme calc
_refine_ls_wR_factor_gt 0.1142
_refine_ls_wR_factor_ref 0.1262
_reflns_Friedel_coverage 0.734
_reflns_Friedel_fraction_full 0.940
_reflns_Friedel_fraction_max 0.926
_reflns_number_gt 3704
_reflns_number_total 5104
_reflns_threshold_expression F^2^>2.0\s(F^2^)
_cod_data_source_file c6cc10178j2.cif
_cod_data_source_block 9
_cod_depositor_comments 'Adding full bibliography for 7119512--7119513.cif.'
_cod_database_code 7119512

loop_
_space_group_symop_id
_space_group_symop_operation_xyz
1 +X,+Y,+Z
2 -X,+Y,-Z
3 1/2+X,1/2+Y,1/2+Z
4 1/2-X,1/2+Y,1/2-Z

loop_
_atom_site_label
_atom_site_type_symbol
_atom_site_fract_x
_atom_site_fract_y
_atom_site_fract_z
_atom_site_U_iso_or_equiv
_atom_site_adp_type
_atom_site_occupancy
_atom_site_site_symmetry_order
_atom_site_calc_flag
_atom_site_refinement_flags_posn
_atom_site_refinement_flags_adp
Cl1 Cl 0.85073(13) 1.2016(3) 0.50457(2) 0.0695(4) Uani 1 1 d . .
Cl21 Cl 0.31526(12) 1.3056(3) 0.72773(2) 0.0607(4) Uani 1 1 d . .
O1 O 0.9174(3) 0.5084(8) 0.62110(6) 0.0590(10) Uani 1 1 d . .
O2 O 0.9961(3) 0.2142(9) 0.64916(7) 0.0627(10) Uani 1 1 d . .
O10 O 0.6972(3) 0.1862(8) 0.69084(6) 0.0557(9) Uani 1 1 d . .
O21 O 0.4162(3) 0.3578(7) 0.63488(5) 0.0508(9) Uani 1 1 d . .
O22 O 0.5216(3) 0.0594(8) 0.61511(6) 0.0610(10) Uani 1 1 d . .
O30 O 0.1700(3) 0.4257(7) 0.56242(6) 0.0561(9) Uani 1 1 d . .
C2 C 0.9331(4) 0.3979(11) 0.64702(9) 0.0490(12) Uani 1 1 d . .
C3 C 0.8700(4) 0.5333(11) 0.66992(9) 0.0481(12) Uani 1 1 d . .
H3 H 0.9013 0.7174 0.6730 0.058 Uiso 1 1 calc R U
C4 C 0.8815(4) 0.3758(9) 0.69661(8) 0.0411(11) Uani 1 1 d . .
C5 C 0.9755(4) 0.3940(10) 0.71335(9) 0.0502(12) Uani 1 1 d . .
H5 H 1.0328 0.5133 0.7084 0.060 Uiso 1 1 calc R U
C6 C 0.9866(4) 0.2409(11) 0.73708(9) 0.0554(14) Uani 1 1 d . .
H6 H 1.0512 0.2553 0.7483 0.067 Uiso 1 1 calc R U
C7 C 0.9032(5) 0.0660(12) 0.74444(10) 0.0603(15) Uani 1 1 d . .
H7 H 0.9116 -0.0434 0.7604 0.072 Uiso 1 1 calc R U
C8 C 0.8083(5) 0.0513(11) 0.72857(9) 0.0565(14) Uani 1 1 d . .
H8 H 0.7503 -0.0643 0.7339 0.068 Uiso 1 1 calc R U
C9 C 0.7975(4) 0.2064(10) 0.70469(8) 0.0444(11) Uani 1 1 d . .
C11 C 0.6931(4) 0.2882(11) 0.66314(9) 0.0524(12) Uani 1 1 d . .
H11A H 0.6155 0.3044 0.6569 0.063 Uiso 1 1 calc R U
H11B H 0.7299 0.1592 0.6508 0.063 Uiso 1 1 calc R U
C12 C 0.7487(4) 0.5623(10) 0.66112(9) 0.0475(12) Uani 1 1 d . .
H12 H 0.7123 0.6903 0.6740 0.057 Uiso 1 1 calc R U
C13 C 0.7408(4) 0.6739(11) 0.63238(9) 0.0512(12) Uani 1 1 d . .
H13 H 0.6742 0.7577 0.6265 0.061 Uiso 1 1 calc R U
C14 C 0.8223(4) 0.6609(11) 0.61485(9) 0.0514(12) Uani 1 1 d . .
C15 C 0.8304(4) 0.7855(11) 0.58733(9) 0.0504(12) Uani 1 1 d . .
C16 C 0.9124(4) 0.7236(12) 0.56904(10) 0.0623(15) Uani 1 1 d . .
H16 H 0.9658 0.5920 0.5741 0.075 Uiso 1 1 calc R U
C17 C 0.9186(5) 0.8470(13) 0.54386(10) 0.0638(15) Uani 1 1 d . .
H17 H 0.9754 0.7997 0.5316 0.077 Uiso 1 1 calc R U
C18 C 0.8433(5) 1.0375(12) 0.53635(9) 0.0554(13) Uani 1 1 d . .
C19 C 0.7605(5) 1.1069(14) 0.55384(11) 0.078(2) Uani 1 1 d . .
H19 H 0.7075 1.2380 0.5484 0.094 Uiso 1 1 calc R U
C20 C 0.7548(5) 0.9850(14) 0.57938(12) 0.080(2) Uani 1 1 d . .
H20 H 0.6989 1.0370 0.5917 0.096 Uiso 1 1 calc R U
C22 C 0.4353(4) 0.1777(11) 0.61412(8) 0.0473(12) Uani 1 1 d . .
C23 C 0.3509(4) 0.1506(10) 0.59144(8) 0.0443(12) Uani 1 1 d . .
H23 H 0.3604 -0.0293 0.5825 0.053 Uiso 1 1 calc R U
C24 C 0.3672(4) 0.3673(10) 0.56975(8) 0.0447(12) Uani 1 1 d . .
C25 C 0.4715(5) 0.4521(12) 0.56220(10) 0.0598(15) Uani 1 1 d . .
H25 H 0.5342 0.3772 0.5714 0.072 Uiso 1 1 calc R U
C26 C 0.4862(6) 0.6423(14) 0.54173(11) 0.0778(19) Uani 1 1 d . .
H26 H 0.5580 0.6949 0.5367 0.093 Uiso 1 1 calc R U
C27 C 0.3942(6) 0.7559(13) 0.52861(10) 0.0712(18) Uani 1 1 d . .
H27 H 0.4031 0.8887 0.5147 0.085 Uiso 1 1 calc R U
C28 C 0.2918(5) 0.6761(12) 0.53579(9) 0.0607(15) Uani 1 1 d . .
H28 H 0.2295 0.7529 0.5266 0.073 Uiso 1 1 calc R U
C29 C 0.2768(4) 0.4853(10) 0.55618(8) 0.0480(12) Uani 1 1 d . .
C31 C 0.1529(4) 0.1879(12) 0.57867(10) 0.0533(12) Uani 1 1 d . .
H31A H 0.1594 0.0269 0.5668 0.064 Uiso 1 1 calc R U
H31B H 0.0775 0.1911 0.5859 0.064 Uiso 1 1 calc R U
C32 C 0.2346(4) 0.1660(11) 0.60261(9) 0.0455(11) Uani 1 1 d . .
H32 H 0.2195 -0.0045 0.6128 0.055 Uiso 1 1 calc R U
C33 C 0.2283(4) 0.3967(10) 0.62247(9) 0.0450(12) Uani 1 1 d . .
H33 H 0.1601 0.4871 0.6243 0.054 Uiso 1 1 calc R U
C34 C 0.3136(4) 0.4799(9) 0.63755(8) 0.0396(11) Uani 1 1 d . .
C35 C 0.3154(4) 0.6870(10) 0.65946(8) 0.0397(10) Uani 1 1 d . .
C36 C 0.4138(4) 0.7721(10) 0.67186(8) 0.0459(12) Uani 1 1 d . .
H36 H 0.4813 0.6975 0.6660 0.055 Uiso 1 1 calc R U
C37 C 0.4141(4) 0.9657(10) 0.69272(8) 0.0477(12) Uani 1 1 d . .
H37 H 0.4815 1.0253 0.7009 0.057 Uiso 1 1 calc R U
C38 C 0.3166(4) 1.0690(10) 0.70137(8) 0.0441(12) Uani 1 1 d . .
C39 C 0.2180(4) 0.9881(11) 0.68943(9) 0.0501(13) Uani 1 1 d . .
H39 H 0.1508 1.0622 0.6955 0.060 Uiso 1 1 calc R U
C40 C 0.2182(4) 0.7987(11) 0.66861(8) 0.0482(12) Uani 1 1 d . .
H40 H 0.1504 0.7434 0.6603 0.058 Uiso 1 1 calc R U

loop_
_atom_site_aniso_label
_atom_site_aniso_U_11
_atom_site_aniso_U_22
_atom_site_aniso_U_33
_atom_site_aniso_U_23
_atom_site_aniso_U_13
_atom_site_aniso_U_12
Cl1 0.0848(11) 0.0732(9) 0.0501(6) 0.0073(6) -0.0069(6) -0.0030(8)
Cl21 0.0821(10) 0.0558(7) 0.0441(5) -0.0111(6) 0.0019(6) -0.0079(7)
O1 0.055(2) 0.071(2) 0.0519(18) 0.0066(18) 0.0034(16) 0.0199(19)
O2 0.045(2) 0.082(3) 0.0606(19) 0.016(2) 0.0041(16) 0.022(2)
O10 0.047(2) 0.060(2) 0.0604(18) 0.0035(18) -0.0051(15) -0.0059(18)
O21 0.046(2) 0.065(2) 0.0408(15) -0.0070(16) -0.0049(14) 0.0171(18)
O22 0.054(2) 0.077(3) 0.0517(18) -0.0074(18) -0.0052(15) 0.027(2)
O30 0.049(2) 0.062(2) 0.0566(19) -0.0033(17) -0.0116(16) 0.0130(18)
C2 0.036(3) 0.064(4) 0.047(2) 0.007(2) -0.002(2) 0.002(3)
C3 0.047(3) 0.045(3) 0.052(3) 0.000(2) -0.003(2) -0.002(2)
C4 0.036(3) 0.045(3) 0.042(2) -0.0005(19) 0.000(2) 0.003(2)
C5 0.040(3) 0.053(3) 0.057(3) -0.002(2) -0.001(2) 0.004(2)
C6 0.052(3) 0.064(4) 0.049(3) -0.006(2) -0.007(2) 0.013(3)
C7 0.070(4) 0.063(4) 0.048(3) 0.007(3) 0.002(3) 0.018(3)
C8 0.060(4) 0.055(3) 0.055(3) 0.003(3) 0.007(3) 0.001(3)
C9 0.036(3) 0.048(3) 0.049(2) -0.004(2) 0.000(2) 0.005(2)
C11 0.047(3) 0.055(3) 0.055(2) 0.001(2) -0.005(2) 0.000(3)
C12 0.047(3) 0.046(3) 0.049(2) -0.004(2) -0.005(2) 0.008(2)
C13 0.049(3) 0.054(3) 0.050(2) 0.002(2) -0.004(2) 0.009(3)
C14 0.051(3) 0.051(3) 0.052(2) -0.001(2) -0.005(2) 0.013(3)
C15 0.049(3) 0.052(3) 0.051(2) 0.001(2) -0.004(2) 0.002(3)
C16 0.053(4) 0.072(4) 0.062(3) 0.005(3) 0.001(2) 0.020(3)
C17 0.066(4) 0.072(4) 0.053(3) 0.004(3) 0.005(2) 0.013(3)
C18 0.062(4) 0.061(3) 0.043(2) 0.003(2) -0.008(2) -0.002(3)
C19 0.077(5) 0.091(5) 0.067(3) 0.022(3) 0.004(3) 0.032(4)
C20 0.079(5) 0.096(5) 0.068(3) 0.021(3) 0.019(3) 0.039(4)
C22 0.044(3) 0.057(3) 0.041(2) -0.001(2) 0.000(2) 0.010(3)
C23 0.047(3) 0.047(3) 0.039(2) -0.005(2) -0.007(2) 0.012(2)
C24 0.047(3) 0.051(3) 0.036(2) -0.006(2) -0.001(2) 0.006(2)
C25 0.060(4) 0.073(4) 0.047(3) -0.002(3) 0.009(2) 0.006(3)
C26 0.082(5) 0.090(5) 0.063(3) 0.006(3) 0.026(3) -0.001(4)
C27 0.105(5) 0.067(4) 0.042(2) 0.002(3) 0.014(3) 0.014(4)
C28 0.082(5) 0.062(3) 0.038(2) -0.003(2) -0.002(2) 0.019(3)
C29 0.055(4) 0.054(3) 0.036(2) -0.009(2) -0.006(2) 0.012(3)
C31 0.049(3) 0.050(3) 0.060(3) -0.012(3) -0.008(2) 0.002(3)
C32 0.044(3) 0.048(3) 0.044(2) -0.005(2) -0.004(2) 0.000(2)
C33 0.041(3) 0.047(3) 0.048(2) 0.000(2) 0.003(2) 0.004(2)
C34 0.034(3) 0.048(3) 0.037(2) 0.001(2) 0.0016(19) 0.004(2)
C35 0.039(3) 0.045(2) 0.0347(19) 0.004(2) 0.0001(18) 0.006(2)
C36 0.043(3) 0.053(3) 0.042(2) -0.002(2) 0.001(2) 0.007(2)
C37 0.045(3) 0.057(3) 0.041(2) 0.000(2) -0.004(2) -0.006(2)
C38 0.053(3) 0.043(3) 0.036(2) -0.0028(19) 0.003(2) -0.004(2)
C39 0.041(3) 0.061(3) 0.048(2) -0.008(2) -0.001(2) 0.006(3)
C40 0.038(3) 0.061(3) 0.045(2) -0.010(2) -0.004(2) 0.004(3)

loop_
_atom_type_symbol
_atom_type_description
_atom_type_scat_dispersion_real
_atom_type_scat_dispersion_imag
_atom_type_scat_source
C C 0.0181 0.0091
;
International Tables for Crystallography
(Vol. C, Tables 4.2.6.8 and 6.1.1.4)
;
H H 0.0000 0.0000
;
International Tables for Crystallography
(Vol. C, Table 6.1.1.4)
;
Cl Cl 0.3639 0.7018
;
International Tables for Crystallography
(Vol. C, Tables 4.2.6.8 and 6.1.1.4)
;
O O 0.0492 0.0322
;
International Tables for Crystallography
(Vol. C, Tables 4.2.6.8 and 6.1.1.4)
;

loop_
_geom_angle_atom_site_label_1
_geom_angle_atom_site_label_2
_geom_angle_atom_site_label_3
_geom_angle
C2 O1 C14 120.4(4)
C9 O10 C11 116.1(4)
C22 O21 C34 121.2(3)
C29 O30 C31 116.6(4)
O2 C2 O1 117.3(4)
O2 C2 C3 127.4(4)
O1 C2 C3 115.3(4)
C4 C3 C2 110.9(4)
C4 C3 C12 110.8(4)
C2 C3 C12 109.7(4)
C4 C3 H3 108.4
C2 C3 H3 108.4
C12 C3 H3 108.4
C9 C4 C5 118.6(4)
C9 C4 C3 119.9(4)
C5 C4 C3 121.6(4)
C6 C5 C4 120.9(5)
C6 C5 H5 119.6
C4 C5 H5 119.6
C5 C6 C7 119.9(5)
C5 C6 H6 120.1
C7 C6 H6 120.1
C8 C7 C6 120.0(5)
C8 C7 H7 120.0
C6 C7 H7 120.0
C7 C8 C9 119.9(5)
C7 C8 H8 120.1
C9 C8 H8 120.1
O10 C9 C4 123.8(4)
O10 C9 C8 115.4(4)
C4 C9 C8 120.8(4)
O10 C11 C12 111.6(4)
O10 C11 H11A 109.3
C12 C11 H11A 109.3
O10 C11 H11B 109.3
C12 C11 H11B 109.3
H11A C11 H11B 108.0
C13 C12 C11 111.7(4)
C13 C12 C3 109.5(4)
C11 C12 C3 108.9(4)
C13 C12 H12 108.9
C11 C12 H12 108.9
C3 C12 H12 108.9
C14 C13 C12 123.0(5)
C14 C13 H13 118.5
C12 C13 H13 118.5
C13 C14 O1 120.8(4)
C13 C14 C15 128.8(5)
O1 C14 C15 110.4(4)
C16 C15 C20 117.4(5)
C16 C15 C14 123.3(5)
C20 C15 C14 119.2(4)
C17 C16 C15 121.7(5)
C17 C16 H16 119.1
C15 C16 H16 119.1
C18 C17 C16 119.9(5)
C18 C17 H17 120.0
C16 C17 H17 120.0
C17 C18 C19 120.6(5)
C17 C18 Cl1 120.8(4)
C19 C18 Cl1 118.6(4)
C18 C19 C20 119.6(5)
C18 C19 H19 120.2
C20 C19 H19 120.2
C19 C20 C15 120.7(5)
C19 C20 H20 119.6
C15 C20 H20 119.6
O22 C22 O21 116.8(4)
O22 C22 C23 124.9(4)
O21 C22 C23 118.2(4)
C22 C23 C24 110.3(4)
C22 C23 C32 111.3(4)
C24 C23 C32 110.2(4)
C22 C23 H23 108.3
C24 C23 H23 108.3
C32 C23 H23 108.3
C25 C24 C29 117.6(5)
C25 C24 C23 121.9(4)
C29 C24 C23 120.6(4)
C26 C25 C24 121.8(5)
C26 C25 H25 119.1
C24 C25 H25 119.1
C25 C26 C27 119.1(6)
C25 C26 H26 120.4
C27 C26 H26 120.4
C28 C27 C26 119.9(5)
C28 C27 H27 120.1
C26 C27 H27 120.1
C27 C28 C29 121.2(5)
C27 C28 H28 119.4
C29 C28 H28 119.4
O30 C29 C28 116.4(5)
O30 C29 C24 123.1(4)
C28 C29 C24 120.5(5)
O30 C31 C32 112.2(4)
O30 C31 H31A 109.2
C32 C31 H31A 109.2
O30 C31 H31B 109.2
C32 C31 H31B 109.2
H31A C31 H31B 107.9
C33 C32 C31 113.2(4)
C33 C32 C23 109.0(4)
C31 C32 C23 109.3(4)
C33 C32 H32 108.4
C31 C32 H32 108.4
C23 C32 H32 108.4
C34 C33 C32 122.9(4)
C34 C33 H33 118.6
C32 C33 H33 118.6
C33 C34 O21 120.4(4)
C33 C34 C35 127.8(4)
O21 C34 C35 111.7(4)
C40 C35 C36 118.2(4)
C40 C35 C34 120.5(4)
C36 C35 C34 121.3(4)
C37 C36 C35 120.6(4)
C37 C36 H36 119.7
C35 C36 H36 119.7
C38 C37 C36 119.5(4)
C38 C37 H37 120.3
C36 C37 H37 120.3
C37 C38 C39 121.0(4)
C37 C38 Cl21 120.1(4)
C39 C38 Cl21 118.9(4)
C40 C39 C38 119.3(4)
C40 C39 H39 120.3
C38 C39 H39 120.3
C39 C40 C35 121.4(4)
C39 C40 H40 119.3
C35 C40 H40 119.3

loop_
_geom_bond_atom_site_label_1
_geom_bond_atom_site_label_2
_geom_bond_distance
Cl1 C18 1.746(5)
Cl21 C38 1.735(4)
O1 C2 1.380(6)
O1 C14 1.411(6)
O2 C2 1.195(6)
O10 C9 1.384(5)
O10 C11 1.434(5)
O21 C22 1.369(5)
O21 C34 1.397(5)
O22 C22 1.204(5)
O30 C29 1.373(6)
O30 C31 1.437(6)
C2 C3 1.519(7)
C3 C4 1.515(6)
C3 C12 1.536(7)
C3 H3 1.0000
C4 C9 1.388(6)
C4 C5 1.392(7)
C5 C6 1.382(7)
C5 H5 0.9500
C6 C7 1.389(8)
C6 H6 0.9500
C7 C8 1.376(7)
C7 H7 0.9500
C8 C9 1.393(7)
C8 H8 0.9500
C11 C12 1.524(8)
C11 H11A 0.9900
C11 H11B 0.9900
C12 C13 1.499(6)
C12 H12 1.0000
C13 C14 1.322(6)
C13 H13 0.9500
C14 C15 1.475(6)
C15 C16 1.384(7)
C15 C20 1.401(8)
C16 C17 1.368(7)
C16 H16 0.9500
C17 C18 1.361(8)
C17 H17 0.9500
C18 C19 1.376(8)
C19 C20 1.380(8)
C19 H19 0.9500
C20 H20 0.9500
C22 C23 1.495(6)
C23 C24 1.519(6)
C23 C32 1.529(7)
C23 H23 1.0000
C24 C25 1.395(7)
C24 C29 1.399(6)
C25 C26 1.384(8)
C25 H25 0.9500
C26 C27 1.395(9)
C26 H26 0.9500
C27 C28 1.362(8)
C27 H27 0.9500
C28 C29 1.383(7)
C28 H28 0.9500
C31 C32 1.516(7)
C31 H31A 0.9900
C31 H31B 0.9900
C32 C33 1.499(6)
C32 H32 1.0000
C33 C34 1.323(7)
C33 H33 0.9500
C34 C35 1.477(6)
C35 C40 1.388(6)
C35 C36 1.395(6)
C36 C37 1.394(6)
C36 H36 0.9500
C37 C38 1.368(7)
C37 H37 0.9500
C38 C39 1.381(7)
C39 C40 1.379(7)
C39 H39 0.9500
C40 H40 0.9500

loop_
_geom_torsion_atom_site_label_1
_geom_torsion_atom_site_label_2
_geom_torsion_atom_site_label_3
_geom_torsion_atom_site_label_4
_geom_torsion
C14 O1 C2 O2 159.6(5)
C14 O1 C2 C3 -22.4(7)
O2 C2 C3 C4 -9.5(7)
O1 C2 C3 C4 172.8(4)
O2 C2 C3 C12 -132.3(6)
O1 C2 C3 C12 50.0(6)
C2 C3 C4 C9 -100.6(5)
C12 C3 C4 C9 21.6(6)
C2 C3 C4 C5 78.8(6)
C12 C3 C4 C5 -159.1(4)
C9 C4 C5 C6 1.9(7)
C3 C4 C5 C6 -177.4(4)
C4 C5 C6 C7 0.0(7)
C5 C6 C7 C8 -1.9(8)
C6 C7 C8 C9 1.8(8)
C11 O10 C9 C4 17.6(6)
C11 O10 C9 C8 -165.1(4)
C5 C4 C9 O10 175.2(4)
C3 C4 C9 O10 -5.5(7)
C5 C4 C9 C8 -2.0(7)
C3 C4 C9 C8 177.3(4)
C7 C8 C9 O10 -177.3(5)
C7 C8 C9 C4 0.2(7)
C9 O10 C11 C12 -45.5(6)
O10 C11 C12 C13 -177.9(4)
O10 C11 C12 C3 61.0(5)
C4 C3 C12 C13 -169.9(4)
C2 C3 C12 C13 -47.1(6)
C4 C3 C12 C11 -47.4(5)
C2 C3 C12 C11 75.4(5)
C11 C12 C13 C14 -100.2(6)
C3 C12 C13 C14 20.6(8)
C12 C13 C14 O1 8.4(9)
C12 C13 C14 C15 -172.9(5)
C2 O1 C14 C13 -8.2(8)
C2 O1 C14 C15 172.9(4)
C13 C14 C15 C16 -169.5(6)
O1 C14 C15 C16 9.3(8)
C13 C14 C15 C20 13.2(9)
O1 C14 C15 C20 -168.0(5)
C20 C15 C16 C17 -1.4(9)
C14 C15 C16 C17 -178.7(5)
C15 C16 C17 C18 0.5(10)
C16 C17 C18 C19 -0.2(10)
C16 C17 C18 Cl1 179.0(5)
C17 C18 C19 C20 1.0(10)
Cl1 C18 C19 C20 -178.3(5)
C18 C19 C20 C15 -2.0(11)
C16 C15 C20 C19 2.2(10)
C14 C15 C20 C19 179.6(6)
C34 O21 C22 O22 -171.9(4)
C34 O21 C22 C23 10.7(6)
O22 C22 C23 C24 -93.5(6)
O21 C22 C23 C24 83.7(5)
O22 C22 C23 C32 143.9(5)
O21 C22 C23 C32 -38.9(6)
C22 C23 C24 C25 37.3(6)
C32 C23 C24 C25 160.6(4)
C22 C23 C24 C29 -144.0(4)
C32 C23 C24 C29 -20.8(6)
C29 C24 C25 C26 -1.1(7)
C23 C24 C25 C26 177.6(5)
C24 C25 C26 C27 1.2(9)
C25 C26 C27 C28 -0.9(9)
C26 C27 C28 C29 0.7(8)
C31 O30 C29 C28 166.2(4)
C31 O30 C29 C24 -15.2(6)
C27 C28 C29 O30 178.0(4)
C27 C28 C29 C24 -0.7(8)
C25 C24 C29 O30 -177.7(4)
C23 C24 C29 O30 3.6(7)
C25 C24 C29 C28 0.9(7)
C23 C24 C29 C28 -177.8(4)
C29 O30 C31 C32 44.2(5)
O30 C31 C32 C33 60.9(5)
O30 C31 C32 C23 -60.9(5)
C22 C23 C32 C33 45.7(5)
C24 C23 C32 C33 -77.0(5)
C22 C23 C32 C31 170.0(4)
C24 C23 C32 C31 47.3(5)
C31 C32 C33 C34 -151.9(5)
C23 C32 C33 C34 -29.9(6)
C32 C33 C34 O21 1.9(7)
C32 C33 C34 C35 -174.1(4)
C22 O21 C34 C33 9.4(6)
C22 O21 C34 C35 -174.0(4)
C33 C34 C35 C40 7.4(7)
O21 C34 C35 C40 -168.9(4)
C33 C34 C35 C36 -173.8(4)
O21 C34 C35 C36 9.9(6)
C40 C35 C36 C37 -0.5(7)
C34 C35 C36 C37 -179.3(4)
C35 C36 C37 C38 1.2(7)
C36 C37 C38 C39 -1.1(7)
C36 C37 C38 Cl21 178.8(4)
C37 C38 C39 C40 0.5(7)
Cl21 C38 C39 C40 -179.5(4)
C38 C39 C40 C35 0.2(8)
C36 C35 C40 C39 -0.2(7)
C34 C35 C40 C39 178.6(4)
